data_9004779
loop_
_publ_author_name
'Peterson, R. C.'

_publ_section_title
;
 The relatinship between Cu content and distortion in the atomic structure
 of melanterite from the Richmond mine, Iron Mountain, California
 Sample: 98-rp-36
;
_journal_name_full 'The Canadian Mineralogist'
_journal_page_first 937
_journal_page_last 949
_journal_paper_doi 10.2113/gscanmin.41.4.937
_journal_volume 41
_journal_year 2003
_chemical_compound_source 'Richmond mine, Iron Mountain, California'
_chemical_formula_sum 'Cu0.14 Fe1.212 H28 O22 S2 Zn0.648'
_chemical_name_mineral Melanterite
_space_group_IT_number 14
_symmetry_space_group_name_Hall '-P 2ybc'
_symmetry_space_group_name_H-M 'P 1 21/c 1'
_cell_angle_alpha 90
_cell_angle_beta 105.61
_cell_angle_gamma 90
_cell_formula_units_Z 2
_cell_length_a 14.052
_cell_length_b 6.496
_cell_length_c 11.026
_cell_volume 969.350
_database_code_amcsd 0005872
_exptl_crystal_density_diffrn 1.930
_cod_original_formula_sum 'Fe1.212 Cu.14 Zn.648 S2 O22 H28'
_cod_database_code 9004779

loop_
_space_group_symop_operation_xyz
x,y,z
x,1/2-y,1/2+z
-x,1/2+y,1/2-z
-x,-y,-z

loop_
_atom_site_label
_atom_site_fract_x
_atom_site_fract_y
_atom_site_fract_z
_atom_site_occupancy
_atom_site_U_iso_or_equiv
_atom_site_type_symbol
_atom_site_attached_hydrogens
Fe1 0.00000 0.00000 0.00000 1.00000 ? Fe 0
Fe2 0.50000 0.00000 0.50000 0.21180 ? Fe 0
Cu2 0.50000 0.00000 0.50000 0.13980 ? Cu 0
Zn2 0.50000 0.00000 0.50000 0.64840 ? Zn 0
S 0.77290 -0.03010 0.32390 1.00000 0.01485 S 0
O1 0.79480 -0.03240 0.46390 1.00000 0.02366 O 0
O2 0.86370 0.03810 0.28690 1.00000 0.02632 O 0
O3 0.69150 0.11710 0.27470 1.00000 0.02459 O 0
O4 0.74450 -0.23650 0.27510 1.00000 0.02591 O 0
Wat5 -0.11280 -0.12000 0.07120 1.00000 0.04184 O 2
Wat6 0.10060 -0.04660 0.18580 1.00000 0.02932 O 2
Wat7 -0.03070 0.29360 0.06920 1.00000 0.02335 O 2
Wat8 0.52050 -0.04400 0.31930 1.00000 0.02801 O 2
Wat9 0.43030 0.28310 0.44100 1.00000 0.02702 O 2
Wat10 0.35250 -0.14229 0.44170 1.00000 0.02599 O 2
Wat11 0.36310 0.00470 0.11330 1.00000 0.03109 O 2

loop_
_cod_changelog_entry_id
_cod_changelog_entry_author
_cod_changelog_entry_date
_cod_changelog_entry_text
1
;cod-tools version 3.8.0
Id: cif_guess_AMCSD_atom_types 9581 2023-05-17 12:35:41Z saulius
;
2023-05-23T09:16:07+03:00
;Derived atom types and hydrogen counts
from atom names that follow the AMCSD naming convention
(Wat == water, O-H == hydroxyl).
;

loop_
_cod_related_entry_id
_cod_related_entry_database
_cod_related_entry_code
1 AMCSD 0005872
